data_4301268
loop_
_publ_author_name
'Dayu Wu'
'Dong Guo'
'You Song'
'Wei Huang'
'Chunying Duan'
'Qingjin Meng'
'Osamu Sato'

_publ_section_title
;
CoII Molecular Square with Single-Molecule Magnet Properties
;
_journal_name_full 'Inorganic Chemistry'
_journal_page_first 854
_journal_page_last 860
_journal_paper_doi 10.1021/ic8012188
_journal_volume 48
_journal_year 2009
_chemical_formula_sum 'C64 H57 Co4 N8 O8.5'
_chemical_formula_weight 1309.90
_chemical_name_systematic
; 
 ? 
;
_space_group_IT_number 14
_symmetry_cell_setting monoclinic
_symmetry_space_group_name_Hall '-P 2ybc'
_symmetry_space_group_name_H-M 'P 1 21/c 1'
_atom_sites_solution_hydrogens geom
_atom_sites_solution_primary direct
_atom_sites_solution_secondary difmap
_audit_creation_method SHELXL-97
_cell_angle_alpha 90.00
_cell_angle_beta 103.377(13)
_cell_angle_gamma 90.00
_cell_formula_units_Z 4
_cell_length_a 15.5947(15)
_cell_length_b 16.3038(16)
_cell_length_c 25.064(3)
_cell_measurement_reflns_used 3959
_cell_measurement_temperature 293(2)
_cell_measurement_theta_max 20.18
_cell_measurement_theta_min 2.50
_cell_volume 6199.7(12)
_computing_cell_refinement 'Bruker SMART'
_computing_data_collection 'Bruker SMART'
_computing_data_reduction 'Bruker SAINT'
_computing_molecular_graphics 'Bruker SHELXTL'
_computing_publication_material 'Bruker SHELXTL'
_computing_structure_refinement 'Bruker SHELXTL'
_computing_structure_solution 'Bruker SHELXTL'
_diffrn_ambient_temperature 293(2)
_diffrn_measured_fraction_theta_full 0.998
_diffrn_measured_fraction_theta_max 0.998
_diffrn_measurement_device_type 'CCD area detector'
_diffrn_measurement_method 'phi and omega scans'
_diffrn_radiation_monochromator graphite
_diffrn_radiation_source 'fine-focus sealed tube'
_diffrn_radiation_type MoK\a
_diffrn_radiation_wavelength 0.71073
_diffrn_reflns_av_R_equivalents 0.0701
_diffrn_reflns_av_sigmaI/netI 0.1132
_diffrn_reflns_limit_h_max 18
_diffrn_reflns_limit_h_min -18
_diffrn_reflns_limit_k_max 16
_diffrn_reflns_limit_k_min -19
_diffrn_reflns_limit_l_max 20
_diffrn_reflns_limit_l_min -29
_diffrn_reflns_number 30450
_diffrn_reflns_theta_full 25.00
_diffrn_reflns_theta_max 25.00
_diffrn_reflns_theta_min 1.83
_exptl_absorpt_coefficient_mu 1.113
_exptl_absorpt_correction_type none
_exptl_crystal_colour dark-red
_exptl_crystal_density_diffrn 1.403
_exptl_crystal_density_method 'not measured'
_exptl_crystal_description prism
_exptl_crystal_F_000 2692
_exptl_crystal_size_max 0.20
_exptl_crystal_size_mid 0.20
_exptl_crystal_size_min 0.15
_refine_diff_density_max 0.654
_refine_diff_density_min -0.396
_refine_diff_density_rms 0.062
_refine_ls_extinction_method none
_refine_ls_goodness_of_fit_ref 1.025
_refine_ls_hydrogen_treatment 'riding mode'
_refine_ls_matrix_type full
_refine_ls_number_parameters 761
_refine_ls_number_reflns 10907
_refine_ls_number_restraints 12
_refine_ls_restrained_S_all 1.031
_refine_ls_R_factor_all 0.1110
_refine_ls_R_factor_gt 0.0524
_refine_ls_shift/su_max 0.000
_refine_ls_shift/su_mean 0.000
_refine_ls_structure_factor_coef Fsqd
_refine_ls_weighting_details 'calc w=1/[\s^2^(Fo^2^)+(0.0000P)^2^+0.0000P] where P=(Fo^2^+2Fc^2^)/3'
_refine_ls_weighting_scheme calc
_refine_ls_wR_factor_gt 0.0693
_refine_ls_wR_factor_ref 0.0752
_reflns_number_gt 5942
_reflns_number_total 10907
_reflns_threshold_expression >2sigma(I)
_cod_data_source_file ic8012188_si_001.cif
_cod_data_source_block compound_1
_cod_depositor_comments
;
The following automatic conversions were performed:
'_symmetry_cell_setting' value 'Monoclinic' changed to 'monoclinic'
according to '/home/saulius/struct/CIF-dictionaries/cif_core.dic'
dictionary named 'cif_core.dic' version 2.4.1 from 2010-06-29.

Automatic conversion script
Id: cif_fix_enum 1527 2010-12-29 10:47:43Z saulius 
;
_cod_original_cell_volume 6199.8(11)
_cod_original_sg_symbol_H-M 'P 21/c'
_cod_original_formula_sum 'C64 H57 Co4 N8 O8.50'
_cod_database_code 4301268

loop_
_symmetry_equiv_pos_as_xyz
'x, y, z'
'-x, y+1/2, -z+1/2'
'-x, -y, -z'
'x, -y-1/2, z-1/2'

loop_
_atom_site_label
_atom_site_type_symbol
_atom_site_fract_x
_atom_site_fract_y
_atom_site_fract_z
_atom_site_U_iso_or_equiv
_atom_site_adp_type
_atom_site_occupancy
_atom_site_symmetry_multiplicity
_atom_site_calc_flag
_atom_site_refinement_flags
_atom_site_disorder_assembly
_atom_site_disorder_group
Co1 Co 0.19717(4) 0.50781(3) 0.15667(3) 0.04071(19) Uani 1 1 d . . .
Co3 Co 0.27699(4) 0.24315(3) 0.23899(3) 0.04075(19) Uani 1 1 d . . .
Co2 Co 0.32625(4) 0.35013(3) 0.13553(3) 0.03846(18) Uani 1 1 d . . .
Co4 Co 0.15859(4) 0.40431(3) 0.26400(3) 0.04283(19) Uani 1 1 d . . .
O1 O 0.15920(19) 0.29198(15) 0.23401(12) 0.0431(9) Uani 1 1 d . . .
O2 O 0.3999(2) 0.33494(17) 0.08532(13) 0.0500(9) Uani 1 1 d . . .
O3 O 0.1654(2) 0.61283(17) 0.12525(13) 0.0532(10) Uani 1 1 d . . .
O4 O 0.36551(19) 0.31084(14) 0.21266(11) 0.0388(8) Uani 1 1 d . . .
O5 O 0.3023(2) 0.13578(16) 0.26933(13) 0.0489(9) Uani 1 1 d . . .
O6 O 0.22327(19) 0.49440(16) 0.23698(11) 0.0435(9) Uani 1 1 d . . .
O7 O 0.21056(18) 0.40707(15) 0.11462(11) 0.0401(8) Uani 1 1 d . . .
O8 O 0.1025(2) 0.42582(18) 0.32214(12) 0.0572(10) Uani 1 1 d . . .
N1 N 0.2230(3) 0.21429(19) 0.15490(15) 0.0406(10) Uani 1 1 d . . .
N2 N 0.2814(2) 0.2302(2) 0.12014(15) 0.0387(10) Uani 1 1 d . . .
N3 N 0.3252(2) 0.5316(2) 0.14629(15) 0.0380(10) Uani 1 1 d . . .
N4 N 0.3779(2) 0.46321(19) 0.16864(15) 0.0355(10) Uani 1 1 d . . .
N5 N 0.3034(2) 0.2907(2) 0.31876(15) 0.0423(11) Uani 1 1 d . . .
N6 N 0.2825(2) 0.3755(2) 0.31388(14) 0.0388(10) Uani 1 1 d . . .
N7 N 0.0710(2) 0.4542(2) 0.15539(16) 0.0382(10) Uani 1 1 d . . .
N8 N 0.0492(2) 0.4470(2) 0.20674(16) 0.0400(10) Uani 1 1 d . . .
C1 C 0.0862(3) 0.2468(3) 0.2128(2) 0.0448(13) Uani 1 1 d . . .
C2 C 0.0186(3) 0.2499(3) 0.2404(2) 0.0582(15) Uani 1 1 d . . .
H2A H 0.0246 0.2825 0.2715 0.070 Uiso 1 1 calc R . .
C3 C -0.0575(4) 0.2051(3) 0.2219(3) 0.0761(19) Uani 1 1 d . . .
H3A H -0.1020 0.2065 0.2410 0.091 Uiso 1 1 calc R . .
C4 C -0.0674(4) 0.1586(3) 0.1757(3) 0.078(2) Uani 1 1 d . . .
H4A H -0.1187 0.1285 0.1630 0.093 Uiso 1 1 calc R . .
C5 C -0.0014(3) 0.1566(3) 0.1480(2) 0.0612(16) Uani 1 1 d . . .
H5A H -0.0090 0.1246 0.1166 0.073 Uiso 1 1 calc R . .
C6 C 0.0764(3) 0.2005(3) 0.1650(2) 0.0441(14) Uani 1 1 d . . .
C7 C 0.1412(3) 0.2000(2) 0.1315(2) 0.0406(13) Uani 1 1 d . . .
C8 C 0.1098(3) 0.1871(2) 0.07125(18) 0.0572(15) Uani 1 1 d . . .
H8A H 0.1593 0.1877 0.0545 0.086 Uiso 1 1 calc R . .
H8B H 0.0697 0.2302 0.0559 0.086 Uiso 1 1 calc R . .
H8C H 0.0803 0.1352 0.0645 0.086 Uiso 1 1 calc R . .
C9 C 0.3270(3) 0.1708(3) 0.10770(19) 0.0423(13) Uani 1 1 d . . .
C10 C 0.3181(3) 0.0849(2) 0.1280(2) 0.0775(18) Uani 1 1 d . . .
H10A H 0.2753 0.0844 0.1501 0.116 Uiso 1 1 calc R . .
H10B H 0.3740 0.0668 0.1497 0.116 Uiso 1 1 calc R . .
H10C H 0.2993 0.0488 0.0973 0.116 Uiso 1 1 calc R . .
C11 C 0.3892(3) 0.1871(3) 0.07265(19) 0.0414(13) Uani 1 1 d . . .
C12 C 0.4197(3) 0.1203(3) 0.04709(19) 0.0507(15) Uani 1 1 d . . .
H12A H 0.4003 0.0680 0.0535 0.061 Uiso 1 1 calc R . .
C13 C 0.4759(4) 0.1280(3) 0.0135(2) 0.0600(16) Uani 1 1 d . . .
H13A H 0.4944 0.0821 -0.0028 0.072 Uiso 1 1 calc R . .
C14 C 0.5054(3) 0.2055(4) 0.0041(2) 0.0603(15) Uani 1 1 d . . .
H14A H 0.5439 0.2120 -0.0189 0.072 Uiso 1 1 calc R . .
C15 C 0.4780(3) 0.2724(3) 0.0285(2) 0.0551(15) Uani 1 1 d . . .
H15A H 0.4984 0.3239 0.0213 0.066 Uiso 1 1 calc R . .
C16 C 0.4202(3) 0.2668(3) 0.06388(19) 0.0438(13) Uani 1 1 d . . .
C17 C 0.2047(3) 0.6570(3) 0.0948(2) 0.0508(15) Uani 1 1 d . . .
C18 C 0.1606(4) 0.7297(3) 0.0726(2) 0.0737(19) Uani 1 1 d . . .
H18A H 0.1097 0.7458 0.0831 0.088 Uiso 1 1 calc R . .
C19 C 0.1917(5) 0.7760(4) 0.0362(3) 0.104(2) Uani 1 1 d U . .
H19A H 0.1615 0.8236 0.0225 0.125 Uiso 1 1 calc R . .
C20 C 0.2658(5) 0.7551(4) 0.0190(3) 0.121(3) Uani 1 1 d U . .
H20A H 0.2845 0.7860 -0.0073 0.145 Uiso 1 1 calc R . .
C21 C 0.3120(4) 0.6864(3) 0.0422(2) 0.091(2) Uani 1 1 d . . .
H21A H 0.3634 0.6724 0.0316 0.110 Uiso 1 1 calc R . .
C22 C 0.2848(3) 0.6373(3) 0.0809(2) 0.0532(15) Uani 1 1 d . . .
C23 C 0.3426(3) 0.5690(3) 0.1052(2) 0.0413(13) Uani 1 1 d . . .
C24 C 0.4226(3) 0.5485(3) 0.08471(19) 0.0615(16) Uani 1 1 d . . .
H24A H 0.4530 0.5033 0.1054 0.092 Uiso 1 1 calc R . .
H24B H 0.4610 0.5953 0.0889 0.092 Uiso 1 1 calc R . .
H24C H 0.4054 0.5337 0.0467 0.092 Uiso 1 1 calc R . .
C25 C 0.4419(3) 0.4754(2) 0.21072(19) 0.0361(12) Uani 1 1 d . . .
C26 C 0.4715(3) 0.5596(2) 0.23069(18) 0.0498(14) Uani 1 1 d . . .
H26A H 0.4360 0.5997 0.2076 0.075 Uiso 1 1 calc R . .
H26B H 0.5321 0.5669 0.2296 0.075 Uiso 1 1 calc R . .
H26C H 0.4652 0.5662 0.2677 0.075 Uiso 1 1 calc R . .
C27 C 0.4874(3) 0.4038(3) 0.24023(18) 0.0368(12) Uani 1 1 d . . .
C28 C 0.5737(3) 0.4139(3) 0.27199(19) 0.0486(14) Uani 1 1 d . . .
H28A H 0.6015 0.4643 0.2714 0.058 Uiso 1 1 calc R . .
C29 C 0.6181(3) 0.3518(3) 0.3039(2) 0.0591(16) Uani 1 1 d . . .
H29A H 0.6756 0.3596 0.3241 0.071 Uiso 1 1 calc R . .
C30 C 0.5762(3) 0.2778(3) 0.3053(2) 0.0593(17) Uani 1 1 d . . .
H30A H 0.6052 0.2356 0.3272 0.071 Uiso 1 1 calc R . .
C31 C 0.4929(3) 0.2659(3) 0.27492(19) 0.0486(14) Uani 1 1 d . . .
H31A H 0.4659 0.2154 0.2765 0.058 Uiso 1 1 calc R . .
C32 C 0.4469(3) 0.3271(3) 0.24154(18) 0.0341(12) Uani 1 1 d . . .
C33 C 0.3129(3) 0.1123(3) 0.3210(2) 0.0437(13) Uani 1 1 d . . .
C34 C 0.3275(3) 0.0275(3) 0.3316(2) 0.0536(15) Uani 1 1 d . . .
H34A H 0.3293 -0.0075 0.3026 0.064 Uiso 1 1 calc R . .
C35 C 0.3389(4) -0.0044(3) 0.3833(3) 0.0698(18) Uani 1 1 d . . .
H35A H 0.3486 -0.0603 0.3888 0.084 Uiso 1 1 calc R . .
C36 C 0.3364(4) 0.0443(4) 0.4267(3) 0.080(2) Uani 1 1 d . . .
H36A H 0.3451 0.0223 0.4618 0.096 Uiso 1 1 calc R . .
C37 C 0.3206(3) 0.1273(3) 0.4179(2) 0.0637(16) Uani 1 1 d . . .
H37A H 0.3181 0.1605 0.4478 0.076 Uiso 1 1 calc R . .
C38 C 0.3081(3) 0.1637(3) 0.3659(2) 0.0450(13) Uani 1 1 d . . .
C39 C 0.2916(3) 0.2528(3) 0.3615(2) 0.0428(13) Uani 1 1 d . . .
C40 C 0.2603(3) 0.2950(3) 0.40595(19) 0.0640(16) Uani 1 1 d . . .
H40A H 0.2519 0.3523 0.3973 0.096 Uiso 1 1 calc R . .
H40B H 0.3034 0.2888 0.4399 0.096 Uiso 1 1 calc R . .
H40C H 0.2055 0.2713 0.4093 0.096 Uiso 1 1 calc R . .
C41 C 0.3448(3) 0.4264(3) 0.33369(18) 0.0428(13) Uani 1 1 d . . .
C42 C 0.4323(3) 0.4008(2) 0.36965(18) 0.0559(15) Uani 1 1 d . . .
H42A H 0.4331 0.3424 0.3745 0.084 Uiso 1 1 calc R . .
H42B H 0.4405 0.4272 0.4047 0.084 Uiso 1 1 calc R . .
H42C H 0.4789 0.4167 0.3526 0.084 Uiso 1 1 calc R . .
C43 C 0.3300(3) 0.5155(3) 0.3219(2) 0.0445(13) Uani 1 1 d . . .
C44 C 0.3777(3) 0.5733(3) 0.3583(2) 0.0636(17) Uani 1 1 d . . .
H44A H 0.4147 0.5551 0.3907 0.076 Uiso 1 1 calc R . .
C45 C 0.3716(4) 0.6558(3) 0.3476(2) 0.0714(19) Uani 1 1 d . . .
H45A H 0.4030 0.6929 0.3729 0.086 Uiso 1 1 calc R . .
C46 C 0.3187(4) 0.6832(3) 0.2993(2) 0.0631(17) Uani 1 1 d . . .
H46A H 0.3153 0.7390 0.2914 0.076 Uiso 1 1 calc R . .
C47 C 0.2710(3) 0.6286(3) 0.2627(2) 0.0477(14) Uani 1 1 d . . .
H47A H 0.2357 0.6482 0.2300 0.057 Uiso 1 1 calc R . .
C48 C 0.2738(3) 0.5447(3) 0.2729(2) 0.0413(13) Uani 1 1 d . . .
C49 C 0.1501(3) 0.3996(2) 0.0669(2) 0.0373(12) Uani 1 1 d . . .
C50 C 0.1782(3) 0.3884(3) 0.0191(2) 0.0489(14) Uani 1 1 d . . .
H50A H 0.2382 0.3851 0.0204 0.059 Uiso 1 1 calc R . .
C51 C 0.1180(4) 0.3821(3) -0.0309(2) 0.0604(16) Uani 1 1 d . . .
H51A H 0.1376 0.3739 -0.0628 0.072 Uiso 1 1 calc R . .
C52 C 0.0294(4) 0.3879(3) -0.0333(2) 0.0600(16) Uani 1 1 d . . .
H52A H -0.0112 0.3843 -0.0669 0.072 Uiso 1 1 calc R . .
C53 C 0.0013(3) 0.3991(3) 0.0140(2) 0.0498(14) Uani 1 1 d . . .
H53A H -0.0589 0.4017 0.0120 0.060 Uiso 1 1 calc R . .
C54 C 0.0591(3) 0.4066(3) 0.0649(2) 0.0399(13) Uani 1 1 d . . .
C55 C 0.0246(3) 0.4134(3) 0.1141(2) 0.0409(13) Uani 1 1 d . . .
C56 C -0.0613(3) 0.3721(2) 0.11538(19) 0.0570(15) Uani 1 1 d . . .
H56A H -0.0750 0.3817 0.1503 0.085 Uiso 1 1 calc R . .
H56B H -0.0562 0.3142 0.1099 0.085 Uiso 1 1 calc R . .
H56C H -0.1074 0.3942 0.0868 0.085 Uiso 1 1 calc R . .
C57 C -0.0135(3) 0.4900(3) 0.2182(2) 0.0452(13) Uani 1 1 d . . .
C58 C -0.0632(3) 0.5536(3) 0.17817(19) 0.0700(17) Uani 1 1 d . . .
H58A H -0.0383 0.5565 0.1466 0.105 Uiso 1 1 calc R . .
H58B H -0.0586 0.6063 0.1958 0.105 Uiso 1 1 calc R . .
H58C H -0.1242 0.5382 0.1669 0.105 Uiso 1 1 calc R . .
C59 C -0.0381(4) 0.4761(3) 0.2704(2) 0.0505(14) Uani 1 1 d . . .
C60 C -0.1262(4) 0.4933(3) 0.2722(2) 0.0681(17) Uani 1 1 d . . .
H60A H -0.1633 0.5172 0.2417 0.082 Uiso 1 1 calc R . .
C61 C -0.1590(5) 0.4764(4) 0.3167(3) 0.091(2) Uani 1 1 d . . .
H61A H -0.2173 0.4882 0.3167 0.109 Uiso 1 1 calc R . .
C62 C -0.1052(5) 0.4421(4) 0.3608(3) 0.093(2) Uani 1 1 d . . .
H62A H -0.1273 0.4291 0.3912 0.112 Uiso 1 1 calc R . .
C63 C -0.0189(4) 0.4260(3) 0.3619(2) 0.0737(18) Uani 1 1 d . . .
H63A H 0.0162 0.4029 0.3934 0.088 Uiso 1 1 calc R . .
C64 C 0.0186(4) 0.4427(3) 0.3179(2) 0.0511(14) Uani 1 1 d . . .
O1W O 0.1977(6) 0.5085(5) 0.4325(4) 0.157(4) Uiso 0.50 1 d P . .
H1WA H 0.2424 0.5275 0.4551 0.188 Uiso 0.50 1 d PR . .
H1WB H 0.1572 0.4825 0.4428 0.188 Uiso 0.50 1 d PR . .

loop_
_atom_site_aniso_label
_atom_site_aniso_U_11
_atom_site_aniso_U_22
_atom_site_aniso_U_33
_atom_site_aniso_U_23
_atom_site_aniso_U_13
_atom_site_aniso_U_12
Co1 0.0368(4) 0.0407(4) 0.0435(4) 0.0006(3) 0.0069(3) 0.0004(3)
Co3 0.0367(4) 0.0428(4) 0.0430(4) 0.0042(3) 0.0096(3) -0.0010(3)
Co2 0.0352(4) 0.0395(4) 0.0401(4) 0.0008(3) 0.0077(3) 0.0000(3)
Co4 0.0371(4) 0.0459(4) 0.0465(4) 0.0002(4) 0.0117(4) -0.0004(3)
O1 0.030(2) 0.0423(18) 0.056(2) -0.0010(17) 0.0089(17) -0.0043(15)
O2 0.056(2) 0.041(2) 0.062(2) -0.0050(18) 0.0321(19) -0.0038(17)
O3 0.045(2) 0.046(2) 0.067(3) 0.0134(19) 0.012(2) 0.0094(17)
O4 0.033(2) 0.0392(18) 0.040(2) 0.0035(16) 0.0012(16) -0.0072(15)
O5 0.062(2) 0.0388(19) 0.046(2) 0.0065(18) 0.0126(19) 0.0022(16)
O6 0.045(2) 0.0416(19) 0.039(2) -0.0074(16) 0.0000(17) -0.0096(16)
O7 0.0329(19) 0.0437(18) 0.040(2) -0.0075(16) 0.0006(16) 0.0005(15)
O8 0.053(2) 0.073(2) 0.048(2) 0.0034(19) 0.017(2) 0.0141(19)
N1 0.041(3) 0.035(2) 0.046(3) 0.002(2) 0.010(2) -0.0024(19)
N2 0.037(3) 0.040(2) 0.041(3) -0.001(2) 0.013(2) -0.0012(19)
N3 0.033(2) 0.035(2) 0.046(3) 0.006(2) 0.007(2) 0.0032(19)
N4 0.030(2) 0.033(2) 0.044(3) 0.004(2) 0.009(2) -0.0012(18)
N5 0.040(3) 0.041(3) 0.043(3) 0.007(2) 0.005(2) 0.0046(19)
N6 0.037(3) 0.042(2) 0.036(3) -0.002(2) 0.006(2) -0.003(2)
N7 0.033(3) 0.041(2) 0.041(3) 0.002(2) 0.009(2) 0.0054(18)
N8 0.031(3) 0.045(2) 0.045(3) 0.001(2) 0.011(2) 0.0021(19)
C1 0.037(3) 0.039(3) 0.059(4) 0.012(3) 0.012(3) 0.003(3)
C2 0.053(4) 0.052(3) 0.074(4) -0.002(3) 0.024(3) -0.007(3)
C3 0.054(4) 0.070(4) 0.115(6) -0.005(4) 0.041(4) -0.016(3)
C4 0.048(4) 0.062(4) 0.124(6) -0.016(4) 0.022(4) -0.022(3)
C5 0.046(4) 0.052(3) 0.084(5) -0.010(3) 0.012(3) -0.011(3)
C6 0.030(3) 0.036(3) 0.064(4) 0.000(3) 0.007(3) -0.007(2)
C7 0.042(3) 0.033(3) 0.046(4) -0.002(3) 0.007(3) -0.001(2)
C8 0.054(4) 0.053(3) 0.057(4) -0.008(3) -0.002(3) -0.002(3)
C9 0.042(3) 0.048(3) 0.036(3) 0.000(3) 0.006(3) -0.005(3)
C10 0.097(5) 0.049(3) 0.103(5) 0.021(3) 0.057(4) 0.011(3)
C11 0.040(3) 0.044(3) 0.038(3) 0.001(3) 0.002(3) 0.005(3)
C12 0.059(4) 0.050(3) 0.042(3) 0.004(3) 0.010(3) 0.013(3)
C13 0.074(5) 0.058(4) 0.050(4) -0.002(3) 0.019(3) 0.015(3)
C14 0.054(4) 0.086(4) 0.046(4) 0.000(4) 0.022(3) 0.004(3)
C15 0.056(4) 0.053(3) 0.057(4) -0.001(3) 0.017(3) 0.001(3)
C16 0.037(3) 0.057(4) 0.038(3) 0.004(3) 0.009(3) 0.003(3)
C17 0.042(4) 0.041(3) 0.061(4) 0.008(3) -0.005(3) 0.001(3)
C18 0.058(4) 0.056(4) 0.104(5) 0.032(4) 0.013(4) 0.010(3)
C19 0.093(5) 0.074(4) 0.145(6) 0.052(4) 0.026(5) 0.011(4)
C20 0.110(6) 0.108(5) 0.154(6) 0.080(5) 0.050(5) 0.018(4)
C21 0.068(5) 0.085(4) 0.130(6) 0.057(4) 0.041(4) 0.023(4)
C22 0.046(4) 0.045(3) 0.066(4) 0.026(3) 0.006(3) -0.003(3)
C23 0.035(3) 0.042(3) 0.046(3) 0.001(3) 0.008(3) -0.004(2)
C24 0.061(4) 0.062(3) 0.064(4) 0.014(3) 0.019(3) 0.004(3)
C25 0.030(3) 0.037(3) 0.043(3) -0.001(3) 0.013(3) -0.002(2)
C26 0.041(3) 0.037(3) 0.069(4) -0.004(3) 0.006(3) -0.002(2)
C27 0.028(3) 0.038(3) 0.043(3) -0.001(3) 0.004(2) 0.002(2)
C28 0.043(3) 0.041(3) 0.060(4) 0.002(3) 0.007(3) -0.004(3)
C29 0.037(3) 0.060(4) 0.071(4) 0.007(3) -0.006(3) 0.004(3)
C30 0.045(4) 0.042(3) 0.080(4) 0.014(3) -0.006(3) 0.008(3)
C31 0.044(4) 0.035(3) 0.061(4) 0.002(3) 0.001(3) -0.001(3)
C32 0.030(3) 0.034(3) 0.037(3) -0.004(2) 0.006(2) 0.000(2)
C33 0.032(3) 0.047(3) 0.052(4) 0.012(3) 0.010(3) -0.004(2)
C34 0.053(4) 0.044(3) 0.065(4) 0.006(3) 0.017(3) 0.002(3)
C35 0.083(5) 0.054(4) 0.075(5) 0.025(4) 0.025(4) 0.007(3)
C36 0.094(5) 0.076(5) 0.066(5) 0.032(4) 0.015(4) 0.012(4)
C37 0.071(4) 0.073(4) 0.048(4) 0.015(3) 0.014(3) 0.003(3)
C38 0.037(3) 0.056(4) 0.042(3) 0.008(3) 0.008(3) -0.001(3)
C39 0.033(3) 0.057(4) 0.038(3) 0.002(3) 0.007(3) -0.003(3)
C40 0.081(5) 0.060(3) 0.055(4) -0.002(3) 0.024(3) -0.004(3)
C41 0.046(4) 0.054(3) 0.028(3) 0.002(3) 0.009(3) 0.004(3)
C42 0.048(4) 0.062(3) 0.052(4) -0.002(3) -0.001(3) -0.004(3)
C43 0.044(3) 0.044(3) 0.045(3) -0.009(3) 0.011(3) -0.005(3)
C44 0.065(4) 0.066(4) 0.050(4) -0.012(3) -0.006(3) -0.009(3)
C45 0.084(5) 0.048(4) 0.070(5) -0.020(3) -0.006(4) -0.010(3)
C46 0.069(4) 0.043(3) 0.072(4) -0.014(3) 0.005(4) -0.002(3)
C47 0.041(3) 0.046(3) 0.053(4) -0.003(3) 0.004(3) 0.005(3)
C48 0.034(3) 0.048(3) 0.046(4) 0.001(3) 0.015(3) -0.001(3)
C49 0.039(3) 0.034(3) 0.036(3) 0.003(3) 0.002(3) 0.002(2)
C50 0.048(4) 0.060(3) 0.037(3) 0.000(3) 0.004(3) 0.009(3)
C51 0.065(4) 0.076(4) 0.041(4) -0.001(3) 0.011(3) 0.020(3)
C52 0.058(4) 0.072(4) 0.041(4) -0.004(3) -0.006(3) 0.002(3)
C53 0.040(3) 0.053(3) 0.051(4) -0.003(3) -0.001(3) 0.002(3)
C54 0.037(3) 0.043(3) 0.035(3) -0.003(3) -0.002(3) 0.001(2)
C55 0.033(3) 0.038(3) 0.048(4) -0.003(3) 0.002(3) 0.007(2)
C56 0.039(3) 0.061(3) 0.068(4) -0.011(3) 0.005(3) -0.004(3)
C57 0.032(3) 0.048(3) 0.053(4) -0.006(3) 0.007(3) -0.002(3)
C58 0.062(4) 0.073(4) 0.075(4) 0.000(3) 0.016(3) 0.022(3)
C59 0.048(4) 0.046(3) 0.063(4) -0.009(3) 0.024(3) 0.002(3)
C60 0.047(4) 0.079(4) 0.084(5) -0.006(4) 0.028(4) 0.007(3)
C61 0.080(6) 0.100(5) 0.110(6) -0.002(5) 0.058(5) 0.010(4)
C62 0.105(7) 0.096(5) 0.107(6) -0.005(5) 0.081(5) -0.004(5)
C63 0.089(5) 0.079(4) 0.066(4) 0.013(4) 0.043(4) 0.012(4)
C64 0.058(4) 0.046(3) 0.055(4) -0.004(3) 0.026(3) -0.001(3)

loop_
_atom_type_symbol
_atom_type_description
_atom_type_scat_dispersion_real
_atom_type_scat_dispersion_imag
_atom_type_scat_source
C C 0.0033 0.0016 'International Tables Vol C Tables 4.2.6.8 and 6.1.1.4'
H H 0.0000 0.0000 'International Tables Vol C Tables 4.2.6.8 and 6.1.1.4'
N N 0.0061 0.0033 'International Tables Vol C Tables 4.2.6.8 and 6.1.1.4'
O O 0.0106 0.0060 'International Tables Vol C Tables 4.2.6.8 and 6.1.1.4'
Co Co 0.3494 0.9721 'International Tables Vol C Tables 4.2.6.8 and 6.1.1.4'

loop_
_geom_angle_atom_site_label_1
_geom_angle_atom_site_label_2
_geom_angle_atom_site_label_3
_geom_angle
_geom_angle_site_symmetry_1
_geom_angle_site_symmetry_3
_geom_angle_publ_flag
O3 Co1 O6 119.68(13) . . ?
O3 Co1 O7 124.99(14) . . ?
O6 Co1 O7 115.30(12) . . ?
O3 Co1 N3 86.92(14) . . ?
O6 Co1 N3 99.71(14) . . ?
O7 Co1 N3 82.42(13) . . ?
O3 Co1 N7 102.15(14) . . ?
O6 Co1 N7 86.68(14) . . ?
O7 Co1 N7 82.19(13) . . ?
N3 Co1 N7 164.61(14) . . ?
O5 Co3 O1 119.76(13) . . ?
O5 Co3 O4 122.86(13) . . ?
O1 Co3 O4 117.37(13) . . ?
O5 Co3 N5 88.97(15) . . ?
O1 Co3 N5 83.44(13) . . ?
O4 Co3 N5 96.50(14) . . ?
O5 Co3 N1 100.89(13) . . ?
O1 Co3 N1 83.01(14) . . ?
O4 Co3 N1 86.57(14) . . ?
N5 Co3 N1 165.98(14) . . ?
O2 Co2 O7 122.37(14) . . ?
O2 Co2 O4 120.11(14) . . ?
O7 Co2 O4 117.51(13) . . ?
O2 Co2 N2 89.07(14) . . ?
O7 Co2 N2 98.28(14) . . ?
O4 Co2 N2 83.83(13) . . ?
O2 Co2 N4 98.06(14) . . ?
O7 Co2 N4 86.32(13) . . ?
O4 Co2 N4 84.00(13) . . ?
N2 Co2 N4 167.77(14) . . ?
O8 Co4 O1 120.39(13) . . ?
O8 Co4 O6 119.05(13) . . ?
O1 Co4 O6 120.44(14) . . ?
O8 Co4 N8 91.01(17) . . ?
O1 Co4 N8 97.07(14) . . ?
O6 Co4 N8 85.25(14) . . ?
O8 Co4 N6 96.23(16) . . ?
O1 Co4 N6 86.24(13) . . ?
O6 Co4 N6 84.17(14) . . ?
N8 Co4 N6 169.15(15) . . ?
C1 O1 Co3 119.2(3) . . ?
C1 O1 Co4 125.0(3) . . ?
Co3 O1 Co4 115.72(14) . . ?
C16 O2 Co2 128.6(3) . . ?
C17 O3 Co1 129.0(3) . . ?
C32 O4 Co3 125.1(3) . . ?
C32 O4 Co2 120.1(3) . . ?
Co3 O4 Co2 114.69(14) . . ?
C33 O5 Co3 128.4(3) . . ?
C48 O6 Co1 124.9(3) . . ?
C48 O6 Co4 119.5(3) . . ?
Co1 O6 Co4 115.39(14) . . ?
C49 O7 Co2 126.7(3) . . ?
C49 O7 Co1 114.1(3) . . ?
Co2 O7 Co1 116.49(13) . . ?
C64 O8 Co4 127.0(3) . . ?
C7 N1 N2 117.3(4) . . ?
C7 N1 Co3 127.5(4) . . ?
N2 N1 Co3 113.8(3) . . ?
C9 N2 N1 118.8(4) . . ?
C9 N2 Co2 124.9(3) . . ?
N1 N2 Co2 107.0(3) . . ?
C23 N3 N4 118.7(4) . . ?
C23 N3 Co1 124.8(3) . . ?
N4 N3 Co1 106.5(3) . . ?
C25 N4 N3 118.0(3) . . ?
C25 N4 Co2 127.6(3) . . ?
N3 N4 Co2 113.5(2) . . ?
C39 N5 N6 117.7(4) . . ?
C39 N5 Co3 125.7(3) . . ?
N6 N5 Co3 106.7(3) . . ?
C41 N6 N5 117.2(4) . . ?
C41 N6 Co4 126.5(3) . . ?
N5 N6 Co4 115.5(2) . . ?
C55 N7 N8 118.5(4) . . ?
C55 N7 Co1 124.1(3) . . ?
N8 N7 Co1 115.7(3) . . ?
C57 N8 N7 120.9(4) . . ?
C57 N8 Co4 124.9(4) . . ?
N7 N8 Co4 109.0(3) . . ?
O1 C1 C2 116.7(5) . . ?
O1 C1 C6 123.1(5) . . ?
C2 C1 C6 120.2(5) . . ?
C3 C2 C1 120.4(5) . . ?
C3 C2 H2A 119.8 . . ?
C1 C2 H2A 119.8 . . ?
C4 C3 C2 120.0(6) . . ?
C4 C3 H3A 120.0 . . ?
C2 C3 H3A 120.0 . . ?
C3 C4 C5 119.6(5) . . ?
C3 C4 H4A 120.2 . . ?
C5 C4 H4A 120.2 . . ?
C4 C5 C6 122.6(6) . . ?
C4 C5 H5A 118.7 . . ?
C6 C5 H5A 118.7 . . ?
C5 C6 C1 117.2(5) . . ?
C5 C6 C7 119.6(5) . . ?
C1 C6 C7 123.1(4) . . ?
N1 C7 C6 118.7(5) . . ?
N1 C7 C8 122.7(5) . . ?
C6 C7 C8 118.5(4) . . ?
C7 C8 H8A 109.5 . . ?
C7 C8 H8B 109.5 . . ?
H8A C8 H8B 109.5 . . ?
C7 C8 H8C 109.5 . . ?
H8A C8 H8C 109.5 . . ?
H8B C8 H8C 109.5 . . ?
N2 C9 C11 119.2(4) . . ?
N2 C9 C10 121.3(5) . . ?
C11 C9 C10 119.6(4) . . ?
C9 C10 H10A 109.5 . . ?
C9 C10 H10B 109.5 . . ?
H10A C10 H10B 109.5 . . ?
C9 C10 H10C 109.5 . . ?
H10A C10 H10C 109.5 . . ?
H10B C10 H10C 109.5 . . ?
C12 C11 C16 118.5(5) . . ?
C12 C11 C9 118.1(5) . . ?
C16 C11 C9 123.4(5) . . ?
C13 C12 C11 123.2(5) . . ?
C13 C12 H12A 118.4 . . ?
C11 C12 H12A 118.4 . . ?
C12 C13 C14 118.7(5) . . ?
C12 C13 H13A 120.6 . . ?
C14 C13 H13A 120.6 . . ?
C15 C14 C13 120.1(5) . . ?
C15 C14 H14A 119.9 . . ?
C13 C14 H14A 119.9 . . ?
C14 C15 C16 122.9(5) . . ?
C14 C15 H15A 118.6 . . ?
C16 C15 H15A 118.6 . . ?
O2 C16 C15 117.2(5) . . ?
O2 C16 C11 126.2(5) . . ?
C15 C16 C11 116.6(5) . . ?
O3 C17 C22 125.6(5) . . ?
O3 C17 C18 116.3(5) . . ?
C22 C17 C18 118.0(5) . . ?
C19 C18 C17 120.9(6) . . ?
C19 C18 H18A 119.5 . . ?
C17 C18 H18A 119.5 . . ?
C18 C19 C20 122.1(6) . . ?
C18 C19 H19A 118.9 . . ?
C20 C19 H19A 118.9 . . ?
C19 C20 C21 117.8(7) . . ?
C19 C20 H20A 121.1 . . ?
C21 C20 H20A 121.1 . . ?
C20 C21 C22 122.9(6) . . ?
C20 C21 H21A 118.6 . . ?
C22 C21 H21A 118.6 . . ?
C21 C22 C17 118.0(5) . . ?
C21 C22 C23 117.7(5) . . ?
C17 C22 C23 124.3(5) . . ?
N3 C23 C22 117.9(5) . . ?
N3 C23 C24 121.4(4) . . ?
C22 C23 C24 120.5(5) . . ?
C23 C24 H24A 109.5 . . ?
C23 C24 H24B 109.5 . . ?
H24A C24 H24B 109.5 . . ?
C23 C24 H24C 109.5 . . ?
H24A C24 H24C 109.5 . . ?
H24B C24 H24C 109.5 . . ?
N4 C25 C27 118.7(4) . . ?
N4 C25 C26 122.3(4) . . ?
C27 C25 C26 119.0(4) . . ?
C25 C26 H26A 109.5 . . ?
C25 C26 H26B 109.5 . . ?
H26A C26 H26B 109.5 . . ?
C25 C26 H26C 109.5 . . ?
H26A C26 H26C 109.5 . . ?
H26B C26 H26C 109.5 . . ?
C28 C27 C32 117.9(4) . . ?
C28 C27 C25 118.5(4) . . ?
C32 C27 C25 123.4(4) . . ?
C29 C28 C27 122.0(4) . . ?
C29 C28 H28A 119.0 . . ?
C27 C28 H28A 119.0 . . ?
C28 C29 C30 118.8(5) . . ?
C28 C29 H29A 120.6 . . ?
C30 C29 H29A 120.6 . . ?
C31 C30 C29 120.6(4) . . ?
C31 C30 H30A 119.7 . . ?
C29 C30 H30A 119.7 . . ?
C30 C31 C32 121.8(4) . . ?
C30 C31 H31A 119.1 . . ?
C32 C31 H31A 119.1 . . ?
O4 C32 C31 118.5(4) . . ?
O4 C32 C27 122.8(4) . . ?
C31 C32 C27 118.8(4) . . ?
O5 C33 C34 116.3(5) . . ?
O5 C33 C38 126.0(4) . . ?
C34 C33 C38 117.7(5) . . ?
C35 C34 C33 121.8(5) . . ?
C35 C34 H34A 119.1 . . ?
C33 C34 H34A 119.1 . . ?
C36 C35 C34 121.1(5) . . ?
C36 C35 H35A 119.4 . . ?
C34 C35 H35A 119.4 . . ?
C35 C36 C37 118.8(6) . . ?
C35 C36 H36A 120.6 . . ?
C37 C36 H36A 120.6 . . ?
C36 C37 C38 122.8(5) . . ?
C36 C37 H37A 118.6 . . ?
C38 C37 H37A 118.6 . . ?
C37 C38 C33 117.7(5) . . ?
C37 C38 C39 118.0(5) . . ?
C33 C38 C39 124.2(5) . . ?
N5 C39 C38 118.6(5) . . ?
N5 C39 C40 122.5(4) . . ?
C38 C39 C40 118.9(5) . . ?
C39 C40 H40A 109.5 . . ?
C39 C40 H40B 109.5 . . ?
H40A C40 H40B 109.5 . . ?
C39 C40 H40C 109.5 . . ?
H40A C40 H40C 109.5 . . ?
H40B C40 H40C 109.5 . . ?
N6 C41 C43 118.9(4) . . ?
N6 C41 C42 123.3(4) . . ?
C43 C41 C42 117.7(4) . . ?
C41 C42 H42A 109.5 . . ?
C41 C42 H42B 109.5 . . ?
H42A C42 H42B 109.5 . . ?
C41 C42 H42C 109.5 . . ?
H42A C42 H42C 109.5 . . ?
H42B C42 H42C 109.5 . . ?
C44 C43 C48 117.9(4) . . ?
C44 C43 C41 119.4(5) . . ?
C48 C43 C41 122.5(4) . . ?
C45 C44 C43 122.0(5) . . ?
C45 C44 H44A 119.0 . . ?
C43 C44 H44A 119.0 . . ?
C44 C45 C46 119.5(5) . . ?
C44 C45 H45A 120.2 . . ?
C46 C45 H45A 120.2 . . ?
C47 C46 C45 120.2(5) . . ?
C47 C46 H46A 119.9 . . ?
C45 C46 H46A 119.9 . . ?
C46 C47 C48 121.8(5) . . ?
C46 C47 H47A 119.1 . . ?
C48 C47 H47A 119.1 . . ?
O6 C48 C47 119.5(4) . . ?
O6 C48 C43 121.9(4) . . ?
C47 C48 C43 118.6(4) . . ?
O7 C49 C50 119.1(5) . . ?
O7 C49 C54 120.9(5) . . ?
C50 C49 C54 119.9(4) . . ?
C49 C50 C51 120.7(5) . . ?
C49 C50 H50A 119.7 . . ?
C51 C50 H50A 119.7 . . ?
C52 C51 C50 120.1(5) . . ?
C52 C51 H51A 120.0 . . ?
C50 C51 H51A 120.0 . . ?
C53 C52 C51 119.4(5) . . ?
C53 C52 H52A 120.3 . . ?
C51 C52 H52A 120.3 . . ?
C52 C53 C54 122.7(5) . . ?
C52 C53 H53A 118.7 . . ?
C54 C53 H53A 118.7 . . ?
C53 C54 C49 117.2(5) . . ?
C53 C54 C55 119.7(5) . . ?
C49 C54 C55 122.8(4) . . ?
N7 C55 C54 117.7(5) . . ?
N7 C55 C56 123.1(5) . . ?
C54 C55 C56 119.2(4) . . ?
C55 C56 H56A 109.5 . . ?
C55 C56 H56B 109.5 . . ?
H56A C56 H56B 109.5 . . ?
C55 C56 H56C 109.5 . . ?
H56A C56 H56C 109.5 . . ?
H56B C56 H56C 109.5 . . ?
N8 C57 C59 119.0(5) . . ?
N8 C57 C58 121.4(5) . . ?
C59 C57 C58 119.6(5) . . ?
C57 C58 H58A 109.5 . . ?
C57 C58 H58B 109.5 . . ?
H58A C58 H58B 109.5 . . ?
C57 C58 H58C 109.5 . . ?
H58A C58 H58C 109.5 . . ?
H58B C58 H58C 109.5 . . ?
C60 C59 C64 118.2(5) . . ?
C60 C59 C57 117.2(5) . . ?
C64 C59 C57 124.6(5) . . ?
C61 C60 C59 122.6(6) . . ?
C61 C60 H60A 118.7 . . ?
C59 C60 H60A 118.7 . . ?
C62 C61 C60 118.6(7) . . ?
C62 C61 H61A 120.7 . . ?
C60 C61 H61A 120.7 . . ?
C61 C62 C63 121.4(7) . . ?
C61 C62 H62A 119.3 . . ?
C63 C62 H62A 119.3 . . ?
C62 C63 C64 122.7(6) . . ?
C62 C63 H63A 118.6 . . ?
C64 C63 H63A 118.6 . . ?
O8 C64 C63 119.2(5) . . ?
O8 C64 C59 124.3(5) . . ?
C63 C64 C59 116.5(5) . . ?
H1WA O1W H1WB 122.3 . . ?

loop_
_geom_bond_atom_site_label_1
_geom_bond_atom_site_label_2
_geom_bond_distance
_geom_bond_site_symmetry_2
_geom_bond_publ_flag
Co1 O3 1.902(3) . ?
Co1 O6 1.971(3) . ?
Co1 O7 1.988(3) . ?
Co1 N3 2.109(4) . ?
Co1 N7 2.147(4) . ?
Co3 O5 1.913(3) . ?
Co3 O1 1.979(3) . ?
Co3 O4 1.995(3) . ?
Co3 N5 2.094(4) . ?
Co3 N1 2.133(4) . ?
Co2 O2 1.906(3) . ?
Co2 O7 1.989(3) . ?
Co2 O4 1.994(3) . ?
Co2 N2 2.083(4) . ?
Co2 N4 2.104(4) . ?
Co4 O8 1.898(4) . ?
Co4 O1 1.981(3) . ?
Co4 O6 1.987(3) . ?
Co4 N8 2.079(4) . ?
Co4 N6 2.097(4) . ?
O1 C1 1.358(5) . ?
O2 C16 1.305(5) . ?
O3 C17 1.300(6) . ?
O4 C32 1.335(5) . ?
O5 C33 1.325(5) . ?
O6 C48 1.333(5) . ?
O7 C49 1.347(5) . ?
O8 C64 1.316(6) . ?
N1 C7 1.297(5) . ?
N1 N2 1.421(5) . ?
N2 C9 1.282(5) . ?
N3 C23 1.279(5) . ?
N3 N4 1.421(4) . ?
N4 C25 1.289(5) . ?
N5 C39 1.286(5) . ?
N5 N6 1.420(4) . ?
N6 C41 1.287(5) . ?
N7 C55 1.300(5) . ?
N7 N8 1.410(5) . ?
N8 C57 1.288(5) . ?
C1 C2 1.389(6) . ?
C1 C6 1.393(6) . ?
C2 C3 1.379(6) . ?
C2 H2A 0.9300 . ?
C3 C4 1.363(7) . ?
C3 H3A 0.9300 . ?
C4 C5 1.368(7) . ?
C4 H4A 0.9300 . ?
C5 C6 1.388(6) . ?
C5 H5A 0.9300 . ?
C6 C7 1.456(6) . ?
C7 C8 1.491(6) . ?
C8 H8A 0.9600 . ?
C8 H8B 0.9600 . ?
C8 H8C 0.9600 . ?
C9 C11 1.476(6) . ?
C9 C10 1.509(5) . ?
C10 H10A 0.9600 . ?
C10 H10B 0.9600 . ?
C10 H10C 0.9600 . ?
C11 C12 1.402(6) . ?
C11 C16 1.421(6) . ?
C12 C13 1.354(7) . ?
C12 H12A 0.9300 . ?
C13 C14 1.383(6) . ?
C13 H13A 0.9300 . ?
C14 C15 1.366(6) . ?
C14 H14A 0.9300 . ?
C15 C16 1.406(6) . ?
C15 H15A 0.9300 . ?
C17 C22 1.411(7) . ?
C17 C18 1.417(6) . ?
C18 C19 1.357(7) . ?
C18 H18A 0.9300 . ?
C19 C20 1.367(8) . ?
C19 H19A 0.9300 . ?
C20 C21 1.384(6) . ?
C20 H20A 0.9300 . ?
C21 C22 1.398(6) . ?
C21 H21A 0.9300 . ?
C22 C23 1.473(6) . ?
C23 C24 1.492(6) . ?
C24 H24A 0.9600 . ?
C24 H24B 0.9600 . ?
C24 H24C 0.9600 . ?
C25 C27 1.473(5) . ?
C25 C26 1.498(5) . ?
C26 H26A 0.9600 . ?
C26 H26B 0.9600 . ?
C26 H26C 0.9600 . ?
C27 C28 1.406(5) . ?
C27 C32 1.403(5) . ?
C28 C29 1.375(5) . ?
C28 H28A 0.9300 . ?
C29 C30 1.376(5) . ?
C29 H29A 0.9300 . ?
C30 C31 1.360(5) . ?
C30 H30A 0.9300 . ?
C31 C32 1.391(5) . ?
C31 H31A 0.9300 . ?
C33 C34 1.416(5) . ?
C33 C38 1.418(6) . ?
C34 C35 1.371(6) . ?
C34 H34A 0.9300 . ?
C35 C36 1.354(6) . ?
C35 H35A 0.9300 . ?
C36 C37 1.385(6) . ?
C36 H36A 0.9300 . ?
C37 C38 1.405(6) . ?
C37 H37A 0.9300 . ?
C38 C39 1.474(6) . ?
C39 C40 1.485(6) . ?
C40 H40A 0.9600 . ?
C40 H40B 0.9600 . ?
C40 H40C 0.9600 . ?
C41 C43 1.489(6) . ?
C41 C42 1.510(5) . ?
C42 H42A 0.9600 . ?
C42 H42B 0.9600 . ?
C42 H42C 0.9600 . ?
C43 C44 1.400(5) . ?
C43 C48 1.416(6) . ?
C44 C45 1.371(5) . ?
C44 H44A 0.9300 . ?
C45 C46 1.372(6) . ?
C45 H45A 0.9300 . ?
C46 C47 1.368(5) . ?
C46 H46A 0.9300 . ?
C47 C48 1.390(5) . ?
C47 H47A 0.9300 . ?
C49 C50 1.379(6) . ?
C49 C54 1.414(6) . ?
C50 C51 1.384(6) . ?
C50 H50A 0.9300 . ?
C51 C52 1.371(6) . ?
C51 H51A 0.9300 . ?
C52 C53 1.368(6) . ?
C52 H52A 0.9300 . ?
C53 C54 1.387(5) . ?
C53 H53A 0.9300 . ?
C54 C55 1.460(6) . ?
C55 C56 1.505(6) . ?
C56 H56A 0.9600 . ?
C56 H56B 0.9600 . ?
C56 H56C 0.9600 . ?
C57 C59 1.464(7) . ?
C57 C58 1.524(5) . ?
C58 H58A 0.9600 . ?
C58 H58B 0.9600 . ?
C58 H58C 0.9600 . ?
C59 C60 1.413(6) . ?
C59 C64 1.418(6) . ?
C60 C61 1.358(7) . ?
C60 H60A 0.9300 . ?
C61 C62 1.345(7) . ?
C61 H61A 0.9300 . ?
C62 C63 1.365(7) . ?
C62 H62A 0.9300 . ?
C63 C64 1.390(7) . ?
C63 H63A 0.9300 . ?
O1W H1WA 0.8485 . ?
O1W H1WB 0.8475 . ?
